data_7027640
loop_
_publ_author_name
'Egold, Hans'
'Schwarze, Detlef'
'Fl\"orke, Ulrich'

_publ_section_title
;
 The reaction of [Re2(CO)8(MeCN)2] with thiols. Formation of hydrido
 sulfido bridged dirhenium cluster complexes [Re2(\m-H)(\m-SR)(CO)8]
 (R&#x2005;=&#x2005;H, n-Bu, Cy, Ph, C6H4F-p, C6F5 or 2-naphthyl)
;
_journal_issue 18
_journal_name_full 'Journal of the Chemical Society, Dalton Transactions'
_journal_page_first 3203
_journal_paper_doi 10.1039/a905111b
_journal_year 1999
_chemical_formula_sum 'C36 H22 Au O8 P Re2 S'
_chemical_formula_weight 1214.93
_space_group_IT_number 2
_symmetry_cell_setting triclinic
_symmetry_space_group_name_Hall '-P 1'
_symmetry_space_group_name_H-M 'P -1'
_atom_sites_solution_hydrogens geom
_atom_sites_solution_primary direct
_atom_sites_solution_secondary difmap
_audit_creation_method SHELXL-97
_cell_angle_alpha 85.642(14)
_cell_angle_beta 68.170(9)
_cell_angle_gamma 64.389(14)
_cell_formula_units_Z 2
_cell_length_a 11.5182(13)
_cell_length_b 12.435(3)
_cell_length_c 14.8394(17)
_cell_measurement_reflns_used 31
_cell_measurement_temperature 298(2)
_cell_measurement_theta_max 20.01
_cell_measurement_theta_min 9.77
_cell_volume 1770.0(6)
_computing_cell_refinement 'Siemens XSCANS'
_computing_data_collection 'Siemens XSCANS'
_computing_data_reduction 'Siemens SHELXTL'
_computing_molecular_graphics 'Siemens SHELXTL'
_computing_publication_material 'Siemens SHELXTL'
_computing_structure_refinement 'Siemens SHELXTL'
_computing_structure_solution 'Siemens SHELXTL'
_diffrn_ambient_temperature 298(2)
_diffrn_measured_fraction_theta_full 0.991
_diffrn_measured_fraction_theta_max 0.991
_diffrn_measurement_device 'Bruker AXS P4'
_diffrn_measurement_method '\w scans'
_diffrn_radiation_monochromator graphite
_diffrn_radiation_source 'sealed tube'
_diffrn_radiation_type MoK\a
_diffrn_radiation_wavelength 0.71073
_diffrn_reflns_av_R_equivalents 0.0223
_diffrn_reflns_av_sigmaI/netI 0.0288
_diffrn_reflns_limit_h_max 14
_diffrn_reflns_limit_h_min -1
_diffrn_reflns_limit_k_max 16
_diffrn_reflns_limit_k_min -14
_diffrn_reflns_limit_l_max 19
_diffrn_reflns_limit_l_min -18
_diffrn_reflns_number 9248
_diffrn_reflns_theta_full 27.50
_diffrn_reflns_theta_max 27.50
_diffrn_reflns_theta_min 2.08
_diffrn_standards_decay_% 'less than 1'
_diffrn_standards_interval_count 397
_diffrn_standards_number 3
_exptl_absorpt_coefficient_mu 11.110
_exptl_absorpt_correction_T_max 0.987
_exptl_absorpt_correction_T_min 0.373
_exptl_absorpt_correction_type psi-scan
_exptl_crystal_colour 'yellow            '
_exptl_crystal_density_diffrn 2.279
_exptl_crystal_density_meas ?
_exptl_crystal_description 'block             '
_exptl_crystal_F_000 1124
_exptl_crystal_size_max 0.64
_exptl_crystal_size_mid 0.52
_exptl_crystal_size_min 0.32
_refine_diff_density_max 0.746
_refine_diff_density_min -0.993
_refine_diff_density_rms 0.329
_refine_ls_extinction_coef 0.0052(3)
_refine_ls_extinction_expression Fc^*^=kFc[1+0.001xFc^2^\l^3^/sin(2\q)]^-1/4^
_refine_ls_extinction_method SHELXL
_refine_ls_goodness_of_fit_ref 1.067
_refine_ls_hydrogen_treatment constr
_refine_ls_matrix_type full
_refine_ls_number_parameters 443
_refine_ls_number_reflns 8053
_refine_ls_number_restraints 97
_refine_ls_restrained_S_all 1.061
_refine_ls_R_factor_all 0.0661
_refine_ls_R_factor_gt 0.0548
_refine_ls_shift/su_max 0.001
_refine_ls_shift/su_mean 0.000
_refine_ls_structure_factor_coef Fsqd
_refine_ls_weighting_details 'calc w=1/[\s^2^(Fo^2^)+(0.1028P)^2^+0.7841P] where P=(Fo^2^+2Fc^2^)/3'
_refine_ls_weighting_scheme calc
_refine_ls_wR_factor_gt 0.1370
_refine_ls_wR_factor_ref 0.1454
_reflns_number_gt 6713
_reflns_number_total 8053
_reflns_threshold_expression >2sigma(I)
_cod_data_source_file 905111Bsup1.cif
_cod_data_source_block 5a
_cod_depositor_comments
;
The following automatic conversions were performed:

'_symmetry_cell_setting' value 'Triclinic' changed to 'triclinic'
according to /home/saulius/struct/CIF-dictionaries/cif_core.dic
dictionary named 'cif_core.dic' version 2.4.2 from 2011-04-26.

Automatic conversion script
Id: cif_fix_values 1891 2012-01-12 08:04:46Z andrius 

The following automatic conversions were performed:

'_exptl_crystal_density_meas' value 'not_measured' was changed to '?'
- the value is perceived as not measured.

Automatic conversion script
Id: cif_fix_values 3008 2015-01-20 13:52:24Z robertas 
;
_cod_original_cell_volume 1770.1(5)
_cod_original_sg_symbol_H-M 'P-1   '
_cod_database_code 7027640

loop_
_symmetry_equiv_pos_as_xyz
'x, y, z'
'-x, -y, -z'

loop_
_atom_site_label
_atom_site_type_symbol
_atom_site_fract_x
_atom_site_fract_y
_atom_site_fract_z
_atom_site_U_iso_or_equiv
_atom_site_adp_type
_atom_site_occupancy
_atom_site_symmetry_multiplicity
_atom_site_calc_flag
_atom_site_refinement_flags
Au1 Au 0.88927(4) 0.45774(3) -0.68743(2) 0.03869(13) Uani 1 1 d .
Re1 Re 1.02600(4) 0.31878(3) -0.86646(2) 0.03670(13) Uani 1 1 d .
Re2 Re 0.82634(4) 0.26177(3) -0.67989(3) 0.04022(13) Uani 1 1 d .
S1 S 0.9583(2) 0.1525(2) -0.84443(17) 0.0418(5) Uani 1 1 d .
P1 P 0.7976(3) 0.6438(2) -0.60250(17) 0.0401(5) Uani 1 1 d .
C1 C 1.1894(10) 0.1997(10) -0.8387(7) 0.051(2) Uani 1 1 d .
O1 O 1.2838(9) 0.1303(9) -0.8246(7) 0.081(3) Uani 1 1 d .
C2 C 0.8591(11) 0.4499(8) -0.8809(7) 0.046(2) Uani 1 1 d .
O2 O 0.7640(8) 0.5307(7) -0.8874(6) 0.062(2) Uani 1 1 d .
C3 C 1.1194(13) 0.2737(9) -1.0037(8) 0.058(3) Uani 1 1 d .
O3 O 1.1790(10) 0.2472(9) -1.0865(5) 0.075(2) Uani 1 1 d .
C4 C 1.0993(10) 0.4359(10) -0.8757(7) 0.049(2) Uani 1 1 d .
O4 O 1.1478(10) 0.5009(8) -0.8870(6) 0.071(2) Uani 1 1 d .
C5 C 0.9882(12) 0.1648(10) -0.6466(7) 0.053(2) Uani 1 1 d .
O5 O 1.0801(11) 0.1060(9) -0.6244(7) 0.083(3) Uani 1 1 d .
C6 C 0.6643(10) 0.3700(9) -0.7180(8) 0.051(2) Uani 1 1 d .
O6 O 0.5752(8) 0.4309(8) -0.7370(7) 0.066(2) Uani 1 1 d .
C7 C 0.7474(11) 0.1501(9) -0.6309(8) 0.052(2) Uani 1 1 d .
O7 O 0.7013(10) 0.0847(8) -0.6032(7) 0.079(3) Uani 1 1 d .
C8 C 0.7263(12) 0.3597(10) -0.5541(7) 0.053(2) Uani 1 1 d .
O8 O 0.6631(11) 0.4094(9) -0.4780(6) 0.081(3) Uani 1 1 d .
C11 C 0.7441(9) 0.6460(7) -0.4708(6) 0.044(2) Uani 1 1 d D
C12 C 0.6312(10) 0.7429(9) -0.4081(7) 0.063(3) Uani 1 1 d D
H12 H 0.5817 0.8101 -0.4334 0.076 Uiso 1 1 calc R
C13 C 0.5920(12) 0.7400(10) -0.3085(7) 0.070(3) Uani 1 1 d D
H13 H 0.5137 0.8042 -0.2674 0.083 Uiso 1 1 calc R
C14 C 0.6653(12) 0.6453(10) -0.2691(8) 0.067(3) Uani 1 1 d D
H14 H 0.6426 0.6472 -0.2020 0.080 Uiso 1 1 calc R
C15 C 0.7725(11) 0.5477(10) -0.3297(7) 0.063(3) Uani 1 1 d D
H15 H 0.8191 0.4803 -0.3031 0.075 Uiso 1 1 calc R
C16 C 0.8140(11) 0.5466(9) -0.4305(7) 0.056(3) Uani 1 1 d D
H16 H 0.8884 0.4794 -0.4707 0.067 Uiso 1 1 calc R
C21 C 0.6416(9) 0.7425(7) -0.6266(6) 0.044(2) Uani 1 1 d D
C22 C 0.5654(10) 0.6893(8) -0.6425(7) 0.054(2) Uani 1 1 d D
H22 H 0.5905 0.6080 -0.6369 0.065 Uiso 1 1 calc R
C23 C 0.4512(11) 0.7597(10) -0.6670(9) 0.073(3) Uani 1 1 d D
H23 H 0.4000 0.7248 -0.6778 0.087 Uiso 1 1 calc R
C24 C 0.4139(13) 0.8772(10) -0.6753(10) 0.077(4) Uani 1 1 d D
H24 H 0.3367 0.9233 -0.6908 0.093 Uiso 1 1 calc R
C25 C 0.4888(15) 0.9280(11) -0.6609(13) 0.091(5) Uani 1 1 d D
H25 H 0.4630 1.0091 -0.6682 0.110 Uiso 1 1 calc R
C26 C 0.6024(13) 0.8638(8) -0.6358(10) 0.072(4) Uani 1 1 d D
H26 H 0.6517 0.9011 -0.6253 0.087 Uiso 1 1 calc R
C31 C 0.9045(9) 0.7247(8) -0.6392(6) 0.043(2) Uani 1 1 d D
C32 C 0.9495(10) 0.7447(8) -0.7374(6) 0.051(2) Uani 1 1 d D
H32 H 0.9235 0.7187 -0.7806 0.062 Uiso 1 1 calc R
C33 C 1.0332(12) 0.8036(10) -0.7696(8) 0.068(3) Uani 1 1 d D
H33 H 1.0631 0.8169 -0.8350 0.081 Uiso 1 1 calc R
C34 C 1.0732(13) 0.8427(11) -0.7080(8) 0.069(3) Uani 1 1 d D
H34 H 1.1304 0.8814 -0.7311 0.082 Uiso 1 1 calc R
C35 C 1.0278(17) 0.8241(14) -0.6117(8) 0.088(5) Uani 1 1 d D
H35 H 1.0544 0.8509 -0.5693 0.106 Uiso 1 1 calc R
C36 C 0.9431(12) 0.7664(10) -0.5760(7) 0.059(3) Uani 1 1 d D
H36 H 0.9121 0.7556 -0.5101 0.071 Uiso 1 1 calc R
C41 C 0.8405(9) 0.1577(8) -0.8964(6) 0.0423(19) Uani 1 1 d D
C42 C 0.7878(9) 0.2453(8) -0.9509(6) 0.046(2) Uani 1 1 d D
H42 H 0.8161 0.3064 -0.9632 0.055 Uiso 1 1 calc R
C43 C 0.6908(9) 0.2463(9) -0.9898(6) 0.048(2) Uani 1 1 d D
C44 C 0.6356(12) 0.3361(11) -1.0458(9) 0.065(3) Uani 1 1 d D
H44 H 0.6627 0.3979 -1.0584 0.078 Uiso 1 1 calc R
C45 C 0.5427(16) 0.3348(15) -1.0822(11) 0.086(4) Uani 1 1 d D
H45 H 0.5058 0.3960 -1.1178 0.103 Uiso 1 1 calc R
C46 C 0.5050(14) 0.2428(15) -1.0656(10) 0.086(4) Uani 1 1 d D
H46 H 0.4420 0.2411 -1.0899 0.103 Uiso 1 1 calc R
C47 C 0.5592(13) 0.1538(14) -1.0137(10) 0.076(4) Uani 1 1 d D
H47 H 0.5335 0.0913 -1.0049 0.091 Uiso 1 1 calc R
C48 C 0.6518(11) 0.1512(10) -0.9728(8) 0.057(3) Uani 1 1 d D
C49 C 0.7072(14) 0.0628(11) -0.9166(9) 0.065(3) Uani 1 1 d D
H49 H 0.6808 0.0006 -0.9039 0.079 Uiso 1 1 calc R
C50 C 0.7993(12) 0.0652(9) -0.8797(8) 0.057(3) Uani 1 1 d D
H50 H 0.8345 0.0046 -0.8431 0.068 Uiso 1 1 calc R

loop_
_atom_site_aniso_label
_atom_site_aniso_U_11
_atom_site_aniso_U_22
_atom_site_aniso_U_33
_atom_site_aniso_U_23
_atom_site_aniso_U_13
_atom_site_aniso_U_12
Au1 0.0385(2) 0.0375(2) 0.03869(19) -0.00155(13) -0.01276(15) -0.01612(15)
Re1 0.0355(2) 0.0429(2) 0.03292(19) 0.00091(13) -0.01141(14) -0.01886(16)
Re2 0.0420(2) 0.0409(2) 0.0386(2) 0.00286(14) -0.01131(16) -0.02182(17)
S1 0.0419(12) 0.0395(11) 0.0442(11) -0.0001(9) -0.0179(10) -0.0158(10)
P1 0.0406(13) 0.0390(11) 0.0391(11) -0.0025(9) -0.0124(10) -0.0171(10)
C1 0.037(5) 0.067(6) 0.048(5) 0.003(5) -0.019(4) -0.020(5)
O1 0.058(5) 0.090(7) 0.084(6) 0.020(5) -0.034(5) -0.019(5)
C2 0.056(6) 0.045(5) 0.051(5) 0.014(4) -0.027(5) -0.031(5)
O2 0.063(5) 0.052(4) 0.076(5) 0.021(4) -0.036(4) -0.022(4)
C3 0.082(8) 0.051(6) 0.053(6) -0.003(5) -0.031(6) -0.034(6)
O3 0.088(7) 0.099(6) 0.035(4) -0.007(4) -0.007(4) -0.049(6)
C4 0.043(5) 0.069(6) 0.039(5) 0.002(4) -0.011(4) -0.030(5)
O4 0.080(6) 0.075(5) 0.073(5) 0.004(4) -0.013(5) -0.059(5)
C5 0.059(6) 0.061(6) 0.040(5) 0.000(4) -0.021(5) -0.025(5)
O5 0.093(7) 0.098(7) 0.065(5) 0.011(5) -0.047(5) -0.033(6)
C6 0.037(5) 0.055(6) 0.062(6) 0.001(5) -0.015(5) -0.023(5)
O6 0.043(4) 0.071(5) 0.084(6) 0.022(4) -0.028(4) -0.023(4)
C7 0.049(6) 0.043(5) 0.058(6) 0.001(4) -0.012(5) -0.021(5)
O7 0.080(6) 0.060(5) 0.095(7) 0.013(5) -0.014(5) -0.047(5)
C8 0.055(6) 0.066(6) 0.038(5) -0.002(4) -0.007(5) -0.034(5)
O8 0.089(7) 0.082(6) 0.058(5) -0.015(4) 0.006(5) -0.051(6)
C11 0.043(5) 0.043(5) 0.039(4) -0.003(4) -0.012(4) -0.015(4)
C12 0.053(7) 0.054(6) 0.057(6) -0.012(5) -0.013(5) -0.005(5)
C13 0.063(8) 0.070(7) 0.051(6) -0.017(5) -0.001(6) -0.022(6)
C14 0.064(8) 0.087(9) 0.048(6) -0.003(6) -0.021(6) -0.030(7)
C15 0.053(7) 0.078(8) 0.058(6) 0.017(6) -0.024(5) -0.028(6)
C16 0.049(6) 0.066(7) 0.049(5) 0.001(5) -0.018(5) -0.022(5)
C21 0.048(5) 0.039(4) 0.047(5) 0.005(4) -0.019(4) -0.020(4)
C22 0.053(6) 0.050(5) 0.074(7) 0.015(5) -0.033(6) -0.027(5)
C23 0.050(7) 0.074(8) 0.105(10) 0.013(7) -0.040(7) -0.028(6)
C24 0.067(8) 0.066(8) 0.096(10) 0.024(7) -0.049(8) -0.014(7)
C25 0.096(11) 0.060(8) 0.135(14) 0.036(8) -0.062(11) -0.037(8)
C26 0.071(8) 0.040(5) 0.112(11) 0.011(6) -0.043(8) -0.023(6)
C31 0.040(5) 0.050(5) 0.037(4) -0.002(4) -0.007(4) -0.022(4)
C32 0.054(6) 0.066(6) 0.043(5) 0.011(4) -0.021(5) -0.033(5)
C33 0.075(8) 0.070(7) 0.048(6) 0.012(5) -0.013(6) -0.032(7)
C34 0.064(8) 0.069(7) 0.078(8) 0.011(6) -0.019(7) -0.041(7)
C35 0.127(13) 0.126(12) 0.062(7) 0.010(8) -0.032(8) -0.103(11)
C36 0.073(8) 0.083(8) 0.038(5) 0.005(5) -0.018(5) -0.053(7)
C41 0.033(4) 0.053(5) 0.039(4) -0.006(4) -0.008(4) -0.020(4)
C42 0.053(6) 0.052(5) 0.047(5) 0.013(4) -0.021(4) -0.035(5)
C43 0.042(5) 0.056(6) 0.045(5) 0.000(4) -0.012(4) -0.024(5)
C44 0.061(7) 0.074(8) 0.079(8) 0.015(6) -0.039(7) -0.036(6)
C45 0.077(9) 0.107(11) 0.089(10) 0.006(8) -0.038(8) -0.045(9)
C46 0.058(8) 0.130(13) 0.084(9) -0.005(9) -0.037(7) -0.044(9)
C47 0.061(8) 0.099(10) 0.078(8) -0.016(7) -0.016(7) -0.049(8)
C48 0.038(5) 0.065(6) 0.059(6) -0.020(5) -0.009(5) -0.019(5)
C49 0.078(8) 0.060(6) 0.080(8) 0.005(6) -0.033(7) -0.046(6)
C50 0.066(7) 0.041(5) 0.062(6) -0.002(5) -0.023(6) -0.022(5)

loop_
_atom_type_symbol
_atom_type_description
_atom_type_scat_dispersion_real
_atom_type_scat_dispersion_imag
_atom_type_scat_source
C C 0.0033 0.0016 'International Tables Vol C Tables 4.2.6.8 and 6.1.1.4'
H H 0.0000 0.0000 'International Tables Vol C Tables 4.2.6.8 and 6.1.1.4'
O O 0.0106 0.0060 'International Tables Vol C Tables 4.2.6.8 and 6.1.1.4'
P P 0.1023 0.0942 'International Tables Vol C Tables 4.2.6.8 and 6.1.1.4'
S S 0.1246 0.1234 'International Tables Vol C Tables 4.2.6.8 and 6.1.1.4'
Re Re -1.0185 7.2310 'International Tables Vol C Tables 4.2.6.8 and 6.1.1.4'
Au Au -2.0133 8.8022 'International Tables Vol C Tables 4.2.6.8 and 6.1.1.4'

loop_
_geom_angle_atom_site_label_1
_geom_angle_atom_site_label_2
_geom_angle_atom_site_label_3
_geom_angle
P1 Au1 Re1 148.14(6)
P1 Au1 Re2 139.18(6)
Re1 Au1 Re2 68.151(19)
C3 Re1 C4 91.1(4)
C3 Re1 C2 93.0(5)
C4 Re1 C2 87.7(4)
C3 Re1 C1 92.7(5)
C4 Re1 C1 88.3(4)
C2 Re1 C1 173.1(4)
C3 Re1 S1 91.1(3)
C4 Re1 S1 171.7(3)
C2 Re1 S1 100.2(3)
C1 Re1 S1 83.6(3)
C3 Re1 Au1 160.6(3)
C4 Re1 Au1 72.3(3)
C2 Re1 Au1 76.8(3)
C1 Re1 Au1 96.6(3)
S1 Re1 Au1 106.81(6)
C3 Re1 Re2 140.9(3)
C4 Re1 Re2 128.0(3)
C2 Re1 Re2 88.2(3)
C1 Re1 Re2 89.9(3)
S1 Re1 Re2 50.49(6)
Au1 Re1 Re2 56.314(17)
C7 Re2 C5 91.3(5)
C7 Re2 C8 92.2(4)
C5 Re2 C8 92.3(4)
C7 Re2 C6 92.5(4)
C5 Re2 C6 176.1(4)
C8 Re2 C6 87.6(5)
C7 Re2 S1 92.7(3)
C5 Re2 S1 88.4(3)
C8 Re2 S1 175.0(3)
C6 Re2 S1 91.4(3)
C7 Re2 Au1 161.1(3)
C5 Re2 Au1 88.9(3)
C8 Re2 Au1 68.9(3)
C6 Re2 Au1 87.4(3)
S1 Re2 Au1 106.13(6)
C7 Re2 Re1 143.3(3)
C5 Re2 Re1 87.9(3)
C8 Re2 Re1 124.5(3)
C6 Re2 Re1 88.9(3)
S1 Re2 Re1 50.59(6)
Au1 Re2 Re1 55.535(18)
C41 S1 Re2 109.2(3)
C41 S1 Re1 117.9(3)
Re2 S1 Re1 78.91(7)
C11 P1 C31 105.4(4)
C11 P1 C21 106.5(4)
C31 P1 C21 103.7(4)
C11 P1 Au1 115.8(3)
C31 P1 Au1 116.8(3)
C21 P1 Au1 107.5(3)
O1 C1 Re1 178.6(10)
O2 C2 Re1 176.1(8)
O3 C3 Re1 177.9(11)
O4 C4 Re1 175.5(9)
O5 C5 Re2 177.3(11)
O6 C6 Re2 178.3(10)
O7 C7 Re2 179.3(10)
O8 C8 Re2 173.8(10)
C16 C11 C12 118.2(8)
C16 C11 P1 119.6(6)
C12 C11 P1 122.1(7)
C13 C12 C11 120.4(9)
C14 C13 C12 121.3(9)
C13 C14 C15 118.7(10)
C14 C15 C16 121.4(9)
C11 C16 C15 119.7(9)
C26 C21 C22 119.3(9)
C26 C21 P1 123.4(7)
C22 C21 P1 117.2(6)
C21 C22 C23 119.0(9)
C24 C23 C22 121.1(10)
C23 C24 C25 119.7(10)
C24 C25 C26 122.2(10)
C25 C26 C21 118.6(10)
C36 C31 C32 119.0(8)
C36 C31 P1 124.1(6)
C32 C31 P1 116.8(6)
C33 C32 C31 119.3(8)
C34 C33 C32 121.7(9)
C33 C34 C35 118.9(10)
C34 C35 C36 121.3(10)
C35 C36 C31 119.7(9)
C42 C41 C50 118.4(9)
C42 C41 S1 124.7(7)
C50 C41 S1 116.9(8)
C41 C42 C43 122.4(9)
C44 C43 C48 119.0(9)
C44 C43 C42 122.8(9)
C48 C43 C42 118.2(9)
C45 C44 C43 121.6(13)
C46 C45 C44 119.3(14)
C47 C46 C45 120.1(12)
C46 C47 C48 123.5(13)
C47 C48 C49 125.2(12)
C47 C48 C43 116.5(12)
C49 C48 C43 118.3(9)
C50 C49 C48 122.0(10)
C49 C50 C41 120.8(10)

loop_
_geom_bond_atom_site_label_1
_geom_bond_atom_site_label_2
_geom_bond_distance
Au1 P1 2.324(2)
Au1 Re1 2.7853(8)
Au1 Re2 2.8110(7)
Re1 C3 1.909(11)
Re1 C4 1.949(10)
Re1 C2 1.986(10)
Re1 C1 1.995(10)
Re1 S1 2.469(2)
Re1 Re2 3.1356(7)
Re2 C7 1.931(10)
Re2 C5 1.956(11)
Re2 C8 1.957(10)
Re2 C6 2.028(10)
Re2 S1 2.465(2)
S1 C41 1.769(9)
P1 C11 1.816(9)
P1 C31 1.820(9)
P1 C21 1.834(9)
C1 O1 1.140(12)
C2 O2 1.154(11)
C3 O3 1.151(13)
C4 O4 1.138(12)
C5 O5 1.147(13)
C6 O6 1.102(12)
C7 O7 1.128(12)
C8 O8 1.137(13)
C11 C16 1.386(10)
C11 C12 1.387(10)
C12 C13 1.378(11)
C13 C14 1.358(12)
C14 C15 1.361(11)
C15 C16 1.389(11)
C21 C26 1.386(10)
C21 C22 1.395(10)
C22 C23 1.393(11)
C23 C24 1.343(11)
C24 C25 1.348(12)
C25 C26 1.380(12)
C31 C36 1.389(10)
C31 C32 1.396(10)
C32 C33 1.381(11)
C33 C34 1.363(12)
C34 C35 1.366(12)
C35 C36 1.383(11)
C41 C42 1.367(13)
C41 C50 1.397(14)
C42 C43 1.432(13)
C43 C44 1.406(15)
C43 C48 1.411(15)
C44 C45 1.373(17)
C45 C46 1.37(2)
C46 C47 1.36(2)
C47 C48 1.398(16)
C48 C49 1.400(17)
C49 C50 1.374(16)
